data_1558111
loop_
_publ_author_name
'Harms, Sven'
'K\"oferstein, Roberto'
'G\"orls, Helmar'
'Robl, Christian'

_publ_section_title
;
 Syntheses and Crystal Structures of Two Cadmium Methanetetrabenzoates
 Featured by Open Framework and Infinite Layers
;
_journal_issue 14
_journal_name_full 'Zeitschrift f\"ur anorganische und allgemeine Chemie'
_journal_page_first 912
_journal_paper_doi 10.1002/zaac.201900089
_journal_volume 645
_journal_year 2019
_chemical_formula_moiety 'C29 H20 Cd2 O10, C3 H7 N O, H2 O'
_chemical_formula_sum 'C32 H29 Cd2 N O12'
_chemical_formula_weight 844.36
_space_group_IT_number 15
_space_group_name_Hall '-C 2yc'
_space_group_name_H-M_alt 'C 1 2/c 1'
_symmetry_cell_setting monoclinic
_symmetry_space_group_name_Hall '-C 2yc'
_symmetry_space_group_name_H-M 'C 1 2/c 1'
_atom_sites_solution_hydrogens mixed
_atom_sites_solution_primary direct
_atom_sites_solution_secondary difmap
_audit_creation_method SHELXL-97
_cell_angle_alpha 90
_cell_angle_beta 129.6840(10)
_cell_angle_gamma 90
_cell_formula_units_Z 4
_cell_length_a 18.2130(6)
_cell_length_b 21.7508(6)
_cell_length_c 12.6987(4)
_cell_measurement_reflns_used 13612
_cell_measurement_temperature 183(2)
_cell_measurement_theta_max 27.47
_cell_measurement_theta_min 1.87
_cell_volume 3871.4(2)
_computing_cell_refinement DENZO
_computing_data_collection COLLECT
_computing_data_reduction DENZO
_computing_molecular_graphics SHELXTL/PC
_computing_publication_material SHELXL-97
_computing_structure_refinement 'SHELXL-97 (Sheldrick, 2008)'
_computing_structure_solution 'SHELXS-97 (Sheldrick, 2008)'
_diffrn_ambient_temperature 183(2)
_diffrn_measured_fraction_theta_full 0.996
_diffrn_measured_fraction_theta_max 0.996
_diffrn_measurement_device_type KappaCCD
_diffrn_measurement_method 'phi- + omega-scan'
_diffrn_radiation_monochromator graphite
_diffrn_radiation_source 'fine-focus sealed tube'
_diffrn_radiation_type MoK\a
_diffrn_radiation_wavelength 0.71073
_diffrn_reflns_av_R_equivalents 0.0314
_diffrn_reflns_av_sigmaI/netI 0.0338
_diffrn_reflns_limit_h_max 23
_diffrn_reflns_limit_h_min -23
_diffrn_reflns_limit_k_max 28
_diffrn_reflns_limit_k_min -28
_diffrn_reflns_limit_l_max 15
_diffrn_reflns_limit_l_min -16
_diffrn_reflns_number 13612
_diffrn_reflns_theta_full 27.47
_diffrn_reflns_theta_max 27.47
_diffrn_reflns_theta_min 1.87
_exptl_absorpt_coefficient_mu 1.153
_exptl_absorpt_correction_T_max 0.7456
_exptl_absorpt_correction_T_min 0.6841
_exptl_absorpt_correction_type multi-scan
_exptl_absorpt_process_details 'SADABS, Bruker-AXS, 2002'
_exptl_crystal_colour colourless
_exptl_crystal_density_diffrn 1.449
_exptl_crystal_density_method 'not measured'
_exptl_crystal_description prism
_exptl_crystal_F_000 1680
_exptl_crystal_size_max 0.104
_exptl_crystal_size_mid 0.094
_exptl_crystal_size_min 0.084
_refine_diff_density_max 1.255
_refine_diff_density_min -0.646
_refine_diff_density_rms 0.135
_refine_ls_extinction_method none
_refine_ls_goodness_of_fit_ref 1.079
_refine_ls_hydrogen_treatment mixed
_refine_ls_matrix_type full
_refine_ls_number_parameters 219
_refine_ls_number_reflns 4427
_refine_ls_number_restraints 0
_refine_ls_restrained_S_all 1.079
_refine_ls_R_factor_all 0.0479
_refine_ls_R_factor_gt 0.0388
_refine_ls_shift/su_max 0.000
_refine_ls_shift/su_mean 0.000
_refine_ls_structure_factor_coef Fsqd
_refine_ls_weighting_details 'calc w=1/[\s^2^(Fo^2^)+(0.0588P)^2^+21.8396P] where P=(Fo^2^+2Fc^2^)/3'
_refine_ls_weighting_scheme calc
_refine_ls_wR_factor_gt 0.1118
_refine_ls_wR_factor_ref 0.1166
_reflns_number_gt 3799
_reflns_number_total 4427
_reflns_threshold_expression >2sigma(I)
_cod_data_source_file FO3257_NEU.cif
_cod_data_source_block FO3257
_cod_original_sg_symbol_H-M 'C 2/c'
_cod_database_code 1558111

loop_
_symmetry_equiv_pos_as_xyz
'x, y, z'
'-x, y, -z+1/2'
'x+1/2, y+1/2, z'
'-x+1/2, y+1/2, -z+1/2'
'-x, -y, -z'
'x, -y, z-1/2'
'-x+1/2, -y+1/2, -z'
'x+1/2, -y+1/2, z-1/2'

loop_
_atom_site_label
_atom_site_type_symbol
_atom_site_fract_x
_atom_site_fract_y
_atom_site_fract_z
_atom_site_U_iso_or_equiv
_atom_site_adp_type
_atom_site_occupancy
_atom_site_symmetry_multiplicity
_atom_site_calc_flag
_atom_site_refinement_flags
_atom_site_disorder_assembly
_atom_site_disorder_group
Cd1 Cd 0.2500 0.2500 0.0000 0.01881(12) Uani 1 2 d S . .
Cd2 Cd -0.5000 -0.174909(16) -0.2500 0.01555(12) Uani 1 2 d S . .
O1W O 0.2029(3) 0.2522(2) -0.2094(3) 0.0511(11) Uani 1 1 d . . .
O1 O -0.01150(19) 0.26498(13) -0.1205(3) 0.0224(6) Uani 1 1 d . . .
O2 O 0.10833(19) 0.20852(12) -0.0755(3) 0.0233(6) Uani 1 1 d . . .
O3 O -0.4030(2) -0.09320(14) -0.2187(3) 0.0353(7) Uani 1 1 d . . .
O4 O -0.3350(2) -0.16023(13) -0.0513(3) 0.0270(6) Uani 1 1 d . . .
C1 C 0.0000 0.0507(2) 0.2500 0.0147(9) Uani 1 2 d S . .
C2 C 0.0122(2) 0.09268(15) 0.1640(3) 0.0147(7) Uani 1 1 d . . .
C3 C 0.0786(3) 0.08213(17) 0.1453(4) 0.0220(8) Uani 1 1 d . . .
H3A H 0.1181 0.0467 0.1848 0.026 Uiso 1 1 calc R . .
C4 C 0.0882(3) 0.12247(18) 0.0698(4) 0.0239(8) Uani 1 1 d . . .
H4A H 0.1340 0.1143 0.0584 0.029 Uiso 1 1 calc R . .
C5 C 0.0316(3) 0.17463(16) 0.0112(4) 0.0183(7) Uani 1 1 d . . .
C6 C -0.0360(3) 0.18524(17) 0.0271(4) 0.0210(8) Uani 1 1 d . . .
H6A H -0.0759 0.2204 -0.0136 0.025 Uiso 1 1 calc R . .
C7 C -0.0454(3) 0.14486(17) 0.1020(4) 0.0209(8) Uani 1 1 d . . .
H7A H -0.0922 0.1528 0.1114 0.025 Uiso 1 1 calc R . .
C8 C 0.0449(3) 0.21890(17) -0.0671(4) 0.0197(7) Uani 1 1 d . . .
C9 C -0.0891(2) 0.00901(16) 0.1543(4) 0.0164(7) Uani 1 1 d . . .
C10 C -0.1599(3) 0.02117(18) 0.0160(4) 0.0237(8) Uani 1 1 d . . .
H10A H -0.1540 0.0559 -0.0235 0.028 Uiso 1 1 calc R . .
C11 C -0.2394(3) -0.01694(19) -0.0658(4) 0.0268(8) Uani 1 1 d . . .
H11A H -0.2873 -0.0078 -0.1602 0.032 Uiso 1 1 calc R . .
C12 C -0.2491(3) -0.06815(18) -0.0105(4) 0.0205(8) Uani 1 1 d . . .
C13 C -0.1788(3) -0.08084(17) 0.1277(4) 0.0211(8) Uani 1 1 d . . .
H13A H -0.1848 -0.1157 0.1666 0.025 Uiso 1 1 calc R . .
C14 C -0.0998(3) -0.04299(16) 0.2093(4) 0.0190(7) Uani 1 1 d . . .
H14A H -0.0521 -0.0523 0.3037 0.023 Uiso 1 1 calc R . .
C15 C -0.3339(3) -0.10940(17) -0.0993(4) 0.0233(8) Uani 1 1 d . . .
O1A O -0.5928(12) 0.0856(8) -0.1331(17) 0.132(5) Uiso 0.50 1 d P . .
N1A N -0.4321(11) 0.0752(7) -0.0169(15) 0.086(4) Uiso 0.50 1 d P . .
C1A C -0.5151(16) 0.1089(11) -0.062(2) 0.107(6) Uiso 0.50 1 d P . .
H1AA H -0.5086 0.1506 -0.0350 0.129 Uiso 0.50 1 calc PR . .
C2A C -0.4359(15) 0.0194(10) -0.068(2) 0.109(6) Uiso 0.50 1 d P . .
H2AA H -0.3710 0.0049 -0.0225 0.164 Uiso 0.50 1 calc PR . .
H2AB H -0.4712 0.0228 -0.1663 0.164 Uiso 0.50 1 calc PR . .
H2AC H -0.4684 -0.0099 -0.0508 0.164 Uiso 0.50 1 calc PR . .
C3A C -0.3388(13) 0.1021(9) 0.0856(19) 0.092(5) Uiso 0.50 1 d P . .
H3AA H -0.3460 0.1422 0.1135 0.138 Uiso 0.50 1 calc PR . .
H3AB H -0.3065 0.1075 0.0474 0.138 Uiso 0.50 1 calc PR . .
H3AC H -0.3008 0.0749 0.1654 0.138 Uiso 0.50 1 calc PR . .
O2W O 0.2821(13) 0.1756(8) -0.2703(19) 0.060(4) Uiso 0.25 1 d P A 1
H2WA H 0.2970 0.1880 -0.3180 0.072 Uiso 0.25 1 d PR A 1
H2WB H 0.2935 0.1387 -0.2418 0.072 Uiso 0.25 1 d PR A 1
O3W O 0.2666(13) 0.2514(8) -0.3418(19) 0.068(5) Uiso 0.25 1 d P B 2
H3WA H 0.2905 0.2183 -0.3440 0.082 Uiso 0.25 1 d PR B 2
H3WB H 0.2644 0.2834 -0.3821 0.082 Uiso 0.25 1 d PR B 2
H1W1 H 0.2283 0.2447 -0.2367 0.06(2) Uiso 1 1 d R . .
H2W1 H 0.1307 0.2525 -0.2793 0.060(19) Uiso 1 1 d R . .

loop_
_atom_site_aniso_label
_atom_site_aniso_U_11
_atom_site_aniso_U_22
_atom_site_aniso_U_33
_atom_site_aniso_U_23
_atom_site_aniso_U_13
_atom_site_aniso_U_12
Cd1 0.0139(2) 0.0210(2) 0.0176(2) 0.00147(14) 0.00825(17) -0.00051(13)
Cd2 0.01311(19) 0.01360(19) 0.01497(19) 0.000 0.00667(16) 0.000
O1W 0.0290(18) 0.102(4) 0.0188(17) 0.0024(17) 0.0136(16) 0.0120(18)
O1 0.0228(14) 0.0211(13) 0.0216(14) 0.0044(11) 0.0134(12) -0.0001(11)
O2 0.0231(14) 0.0221(14) 0.0290(15) -0.0015(11) 0.0186(13) -0.0053(11)
O3 0.0244(15) 0.0273(16) 0.0309(17) -0.0010(13) 0.0068(14) -0.0089(13)
O4 0.0227(14) 0.0192(14) 0.0328(16) -0.0018(12) 0.0149(14) -0.0042(11)
C1 0.014(2) 0.013(2) 0.017(2) 0.000 0.009(2) 0.000
C2 0.0149(16) 0.0127(16) 0.0140(16) -0.0011(13) 0.0080(14) -0.0014(13)
C3 0.0248(19) 0.0191(18) 0.026(2) 0.0071(15) 0.0183(18) 0.0077(15)
C4 0.0255(19) 0.0244(19) 0.031(2) 0.0073(16) 0.0221(19) 0.0062(16)
C5 0.0175(17) 0.0181(17) 0.0169(18) -0.0014(14) 0.0098(16) -0.0034(13)
C6 0.0225(19) 0.0147(17) 0.025(2) 0.0063(14) 0.0148(17) 0.0055(14)
C7 0.0186(18) 0.0206(18) 0.027(2) 0.0035(15) 0.0160(17) 0.0046(14)
C8 0.0192(18) 0.0184(17) 0.0167(18) -0.0022(14) 0.0092(16) -0.0057(14)
C9 0.0159(16) 0.0124(16) 0.0191(18) -0.0016(13) 0.0104(15) 0.0002(13)
C10 0.0232(19) 0.0175(18) 0.0210(19) 0.0023(15) 0.0097(17) -0.0033(15)
C11 0.0220(19) 0.023(2) 0.0206(19) 0.0017(16) 0.0069(17) -0.0031(16)
C12 0.0179(18) 0.0159(18) 0.023(2) -0.0021(14) 0.0111(17) -0.0019(13)
C13 0.0229(19) 0.0145(17) 0.026(2) 0.0001(14) 0.0159(17) -0.0020(14)
C14 0.0199(18) 0.0161(17) 0.0197(18) 0.0009(14) 0.0120(16) -0.0006(14)
C15 0.0203(18) 0.0173(18) 0.031(2) -0.0056(15) 0.0158(18) -0.0026(14)

loop_
_atom_type_symbol
_atom_type_description
_atom_type_scat_dispersion_real
_atom_type_scat_dispersion_imag
_atom_type_scat_source
C C 0.0033 0.0016 'International Tables Vol C Tables 4.2.6.8 and 6.1.1.4'
H H 0.0000 0.0000 'International Tables Vol C Tables 4.2.6.8 and 6.1.1.4'
N N 0.0061 0.0033 'International Tables Vol C Tables 4.2.6.8 and 6.1.1.4'
O O 0.0106 0.0060 'International Tables Vol C Tables 4.2.6.8 and 6.1.1.4'
Cd Cd -0.8075 1.2024 'International Tables Vol C Tables 4.2.6.8 and 6.1.1.4'

loop_
_geom_angle_atom_site_label_1
_geom_angle_atom_site_label_2
_geom_angle_atom_site_label_3
_geom_angle
_geom_angle_site_symmetry_1
_geom_angle_site_symmetry_3
O1W Cd1 O1W 180.0 7 .
O1W Cd1 O2 92.10(12) 7 7
O1W Cd1 O2 87.90(12) . 7
O1W Cd1 O2 87.90(12) 7 .
O1W Cd1 O2 92.10(12) . .
O2 Cd1 O2 180.0 7 .
O1W Cd1 O4 88.15(13) 7 5
O1W Cd1 O4 91.85(13) . 5
O2 Cd1 O4 80.88(10) 7 5
O2 Cd1 O4 99.12(10) . 5
O1W Cd1 O4 91.85(13) 7 3
O1W Cd1 O4 88.15(13) . 3
O2 Cd1 O4 99.12(10) 7 3
O2 Cd1 O4 80.88(10) . 3
O4 Cd1 O4 180.00(16) 5 3
O1 Cd2 O1 107.59(15) 4_444 3_445
O1 Cd2 O3 98.89(11) 4_444 .
O1 Cd2 O3 137.52(11) 3_445 .
O1 Cd2 O3 137.52(11) 4_444 2_454
O1 Cd2 O3 98.89(11) 3_445 2_454
O3 Cd2 O3 81.94(16) . 2_454
O1 Cd2 O4 102.14(10) 4_444 .
O1 Cd2 O4 86.92(10) 3_445 .
O3 Cd2 O4 54.85(10) . .
O3 Cd2 O4 112.07(10) 2_454 .
O1 Cd2 O4 86.92(10) 4_444 2_454
O1 Cd2 O4 102.14(10) 3_445 2_454
O3 Cd2 O4 112.07(10) . 2_454
O3 Cd2 O4 54.85(10) 2_454 2_454
O4 Cd2 O4 164.78(13) . 2_454
O1 Cd2 C15 103.93(11) 4_444 .
O1 Cd2 C15 112.08(11) 3_445 .
O3 Cd2 C15 27.28(12) . .
O3 Cd2 C15 95.77(11) 2_454 .
O4 Cd2 C15 27.71(11) . .
O4 Cd2 C15 138.34(11) 2_454 .
O1 Cd2 C15 112.07(11) 4_444 2_454
O1 Cd2 C15 103.93(11) 3_445 2_454
O3 Cd2 C15 95.78(11) . 2_454
O3 Cd2 C15 27.29(12) 2_454 2_454
O4 Cd2 C15 138.34(11) . 2_454
O4 Cd2 C15 27.71(11) 2_454 2_454
C15 Cd2 C15 117.08(16) . 2_454
Cd1 O1W H1W1 131.9 . .
Cd1 O1W H2W1 110.1 . .
H1W1 O1W H2W1 115.8 . .
C8 O1 Cd2 115.6(2) . 3
C8 O2 Cd1 138.8(2) . .
C15 O3 Cd2 93.3(2) . .
C15 O4 Cd1 131.0(3) . 3_445
C15 O4 Cd2 90.3(2) . .
Cd1 O4 Cd2 110.23(11) 3_445 .
C2 C1 C2 107.5(4) 2 .
C2 C1 C9 110.34(18) 2 .
C2 C1 C9 110.02(18) . .
C2 C1 C9 110.02(18) 2 2
C2 C1 C9 110.34(18) . 2
C9 C1 C9 108.6(4) . 2
C3 C2 C7 117.3(3) . .
C3 C2 C1 123.8(3) . .
C7 C2 C1 118.9(3) . .
C4 C3 C2 121.3(3) . .
C4 C3 H3A 119.4 . .
C2 C3 H3A 119.4 . .
C5 C4 C3 120.6(3) . .
C5 C4 H4A 119.7 . .
C3 C4 H4A 119.7 . .
C4 C5 C6 118.8(3) . .
C4 C5 C8 119.9(3) . .
C6 C5 C8 121.3(3) . .
C7 C6 C5 120.4(3) . .
C7 C6 H6A 119.8 . .
C5 C6 H6A 119.8 . .
C6 C7 C2 121.6(3) . .
C6 C7 H7A 119.2 . .
C2 C7 H7A 119.2 . .
O2 C8 O1 124.9(3) . .
O2 C8 C5 119.1(3) . .
O1 C8 C5 116.0(3) . .
C10 C9 C14 118.1(3) . .
C10 C9 C1 122.7(3) . .
C14 C9 C1 119.2(3) . .
C9 C10 C11 120.9(4) . .
C9 C10 H10A 119.6 . .
C11 C10 H10A 119.6 . .
C12 C11 C10 120.6(4) . .
C12 C11 H11A 119.7 . .
C10 C11 H11A 119.7 . .
C11 C12 C13 119.1(3) . .
C11 C12 C15 120.3(4) . .
C13 C12 C15 120.6(3) . .
C14 C13 C12 120.5(3) . .
C14 C13 H13A 119.8 . .
C12 C13 H13A 119.8 . .
C13 C14 C9 120.9(3) . .
C13 C14 H14A 119.6 . .
C9 C14 H14A 119.6 . .
O3 C15 O4 120.9(4) . .
O3 C15 C12 120.0(4) . .
O4 C15 C12 119.1(4) . .
O3 C15 Cd2 59.4(2) . .
O4 C15 Cd2 62.0(2) . .
C12 C15 Cd2 171.9(3) . .
C2A N1A C1A 123.2(18) . .
C2A N1A C3A 117.7(16) . .
C1A N1A C3A 119.1(16) . .
O1A C1A N1A 122(2) . .
O1A C1A H1AA 119.2 . .
N1A C1A H1AA 119.2 . .
N1A C2A H2AA 109.5 . .
N1A C2A H2AB 109.5 . .
H2AA C2A H2AB 109.5 . .
N1A C2A H2AC 109.5 . .
H2AA C2A H2AC 109.5 . .
H2AB C2A H2AC 109.5 . .
N1A C3A H3AA 109.5 . .
N1A C3A H3AB 109.5 . .
H3AA C3A H3AB 109.5 . .
N1A C3A H3AC 109.5 . .
H3AA C3A H3AC 109.5 . .
H3AB C3A H3AC 109.5 . .
H2WA O2W H2WB 120.0 . .
H2WA O2W H3WA 24.5 . .
H2WB O2W H3WA 144.4 . .
H2WA O3W H3WA 20.5 . .
H2WA O3W H3WB 140.5 . .
H3WA O3W H3WB 120.0 . .

loop_
_geom_bond_atom_site_label_1
_geom_bond_atom_site_label_2
_geom_bond_distance
_geom_bond_site_symmetry_2
Cd1 O1W 2.212(3) 7
Cd1 O1W 2.212(3) .
Cd1 O2 2.287(3) 7
Cd1 O2 2.287(3) .
Cd1 O4 2.313(3) 5
Cd1 O4 2.313(3) 3
Cd2 O1 2.213(3) 4_444
Cd2 O1 2.213(3) 3_445
Cd2 O3 2.354(3) .
Cd2 O3 2.354(3) 2_454
Cd2 O4 2.411(3) .
Cd2 O4 2.411(3) 2_454
Cd2 C15 2.730(4) .
Cd2 C15 2.730(4) 2_454
O1W H1W1 0.7530 .
O1W H2W1 1.0119 .
O1 C8 1.276(5) .
O1 Cd2 2.213(3) 3
O2 C8 1.247(5) .
O3 C15 1.254(5) .
O4 C15 1.270(5) .
O4 Cd1 2.313(3) 3_445
C1 C2 1.545(4) 2
C1 C2 1.545(4) .
C1 C9 1.553(4) .
C1 C9 1.553(4) 2
C2 C3 1.393(5) .
C2 C7 1.398(5) .
C3 C4 1.390(5) .
C3 H3A 0.9500 .
C4 C5 1.387(5) .
C4 H4A 0.9500 .
C5 C6 1.388(5) .
C5 C8 1.510(5) .
C6 C7 1.383(5) .
C6 H6A 0.9500 .
C7 H7A 0.9500 .
C9 C10 1.388(5) .
C9 C14 1.406(5) .
C10 C11 1.394(5) .
C10 H10A 0.9500 .
C11 C12 1.387(6) .
C11 H11A 0.9500 .
C12 C13 1.387(5) .
C12 C15 1.495(5) .
C13 C14 1.385(5) .
C13 H13A 0.9500 .
C14 H14A 0.9500 .
O1A C1A 1.20(2) .
N1A C2A 1.36(2) .
N1A C1A 1.43(2) .
N1A C3A 1.45(2) .
C1A H1AA 0.9500 .
C2A H2AA 0.9800 .
C2A H2AB 0.9800 .
C2A H2AC 0.9800 .
C3A H3AA 0.9800 .
C3A H3AB 0.9800 .
C3A H3AC 0.9800 .
O2W H2WA 0.8501 .
O2W H2WB 0.8500 .
O3W H3WA 0.8499 .
O3W H3WB 0.8500 .
